data_4086112
loop_
_publ_author_name
'Corbey, Jordan F.'
'Woen, David H.'
'Palumbo, Chad T.'
'Fieser, Megan E.'
'Ziller, Joseph W.'
'Furche, Filipp'
'Evans, William J.'

_publ_section_title
;
 Ligand Effects in the Synthesis of Ln2+Complexes by Reduction of
 Tris(cyclopentadienyl) Precursors Including C--H Bond Activation of an
 Indenyl Anion
;
_journal_issue 15
_journal_name_full Organometallics
_journal_page_first 3909
_journal_paper_doi 10.1021/acs.organomet.5b00500
_journal_volume 34
_journal_year 2015
_chemical_formula_sum 'C39 H45 Cl4 Ho3 O4'
_chemical_formula_weight 1214.34
_space_group_crystal_system orthorhombic
_space_group_IT_number 62
_space_group_name_Hall '-P 2ac 2n'
_space_group_name_H-M_alt 'P n m a'
_symmetry_space_group_name_Hall '-P 2ac 2n'
_symmetry_space_group_name_H-M 'P n m a'
_atom_sites_solution_hydrogens geom
_atom_sites_solution_primary direct
_atom_sites_solution_secondary difmap
_audit_creation_method SHELXL-2014/7
_cell_angle_alpha 90
_cell_angle_beta 90
_cell_angle_gamma 90
_cell_formula_units_Z 4
_cell_length_a 20.6636(9)
_cell_length_b 18.7523(8)
_cell_length_c 10.3659(5)
_cell_measurement_reflns_used 9299
_cell_measurement_temperature 93(2)
_cell_measurement_theta_max 29.11
_cell_measurement_theta_min 2.24
_cell_volume 4016.7(3)
_computing_cell_refinement 'Bruker SAINT 8.34a, 2013'
_computing_data_collection 'Bruker APEX2 2014.11-0, 2014'
_computing_data_reduction 'Bruker SAINT 8.34a, 2013'
_computing_molecular_graphics 'Bruker SHELXTL'
_computing_publication_material 'Bruker SHELXTL'
_computing_structure_refinement 'SHELXL-2014/7 (Sheldrick, 2014)'
_computing_structure_solution 'Bruker SHELXTL 2014/7'
_diffrn_ambient_temperature 93(2)
_diffrn_measured_fraction_theta_full 1.000
_diffrn_measured_fraction_theta_max 0.964
_diffrn_measurement_device_type 'Bruker SMART APEX II CCD'
_diffrn_measurement_method '\f and \w scans'
_diffrn_radiation_type MoK\a
_diffrn_radiation_wavelength 0.71073
_diffrn_reflns_av_R_equivalents 0.0273
_diffrn_reflns_av_unetI/netI 0.0158
_diffrn_reflns_laue_measured_fraction_full 1.000
_diffrn_reflns_laue_measured_fraction_max 0.964
_diffrn_reflns_limit_h_max 28
_diffrn_reflns_limit_h_min -27
_diffrn_reflns_limit_k_max 25
_diffrn_reflns_limit_k_min -25
_diffrn_reflns_limit_l_max 14
_diffrn_reflns_limit_l_min -14
_diffrn_reflns_number 48188
_diffrn_reflns_point_group_measured_fraction_full 1.000
_diffrn_reflns_point_group_measured_fraction_max 0.964
_diffrn_reflns_theta_full 25.500
_diffrn_reflns_theta_max 29.226
_diffrn_reflns_theta_min 1.971
_diffrn_source 'fine-focus sealed tube'
_exptl_absorpt_coefficient_mu 6.156
_exptl_absorpt_correction_T_max 0.4447
_exptl_absorpt_correction_T_min 0.2951
_exptl_absorpt_correction_type numerical
_exptl_absorpt_process_details 'Bruker SADABS 2014/5'
_exptl_crystal_colour yellow
_exptl_crystal_density_diffrn 2.008
_exptl_crystal_density_meas ?
_exptl_crystal_density_method not_measured
_exptl_crystal_description irregular
_exptl_crystal_F_000 2320
_exptl_crystal_size_max 0.283
_exptl_crystal_size_mid 0.214
_exptl_crystal_size_min 0.198
_refine_diff_density_max 3.585
_refine_diff_density_min -1.175
_refine_diff_density_rms 0.162
_refine_ls_extinction_method none
_refine_ls_goodness_of_fit_ref 1.041
_refine_ls_hydrogen_treatment constr
_refine_ls_matrix_type full
_refine_ls_number_parameters 229
_refine_ls_number_reflns 5420
_refine_ls_number_restraints 0
_refine_ls_restrained_S_all 1.041
_refine_ls_R_factor_all 0.0332
_refine_ls_R_factor_gt 0.0304
_refine_ls_shift/su_max 0.002
_refine_ls_shift/su_mean 0.000
_refine_ls_structure_factor_coef Fsqd
_refine_ls_weighting_details 'w=1/[\s^2^(Fo^2^)+(0.0358P)^2^+25.6520P] where P=(Fo^2^+2Fc^2^)/3'
_refine_ls_weighting_scheme calc
_refine_ls_wR_factor_gt 0.0773
_refine_ls_wR_factor_ref 0.0789
_reflns_Friedel_coverage 0.000
_reflns_number_gt 5021
_reflns_number_total 5420
_reflns_threshold_expression 'I > 2\s(I)'
_cod_data_source_file om5b00500_si_009.cif
_cod_data_source_block jfc80
_cod_depositor_comments
;
The following automatic conversions were performed:

'_exptl_crystal_density_meas' value 'not_measured' was changed to '?'
- the value is perceived as not measured.

Automatic conversion script
Id: cif_fix_values 3271 2015-04-21 07:52:19Z andrius 

 Adding full bibliography for 4086111--4086114.cif.
;
_cod_database_code 4086112
_shelx_shelxl_version_number 2014/7
_shelx_space_group_comment
; 
The symmetry employed for this shelxl refinement is uniquely defined 
by the following loop, which should always be used as a source of 
symmetry information in preference to the above space-group names. 
They are only intended as comments. 
;
_shelx_estimated_absorpt_t_min 0.275
_shelx_estimated_absorpt_t_max 0.375

loop_
_space_group_symop_operation_xyz
'x, y, z'
'-x+1/2, -y, z+1/2'
'-x, y+1/2, -z'
'x+1/2, -y+1/2, -z+1/2'
'-x, -y, -z'
'x-1/2, y, -z-1/2'
'x, -y-1/2, z'
'-x-1/2, y-1/2, z-1/2'

loop_
_atom_site_label
_atom_site_type_symbol
_atom_site_fract_x
_atom_site_fract_y
_atom_site_fract_z
_atom_site_U_iso_or_equiv
_atom_site_adp_type
_atom_site_occupancy
_atom_site_site_symmetry_order
_atom_site_calc_flag
_atom_site_refinement_flags_posn
_atom_site_refinement_flags_adp
_atom_site_refinement_flags_occupancy
_atom_site_disorder_assembly
_atom_site_disorder_group
Ho2 Ho 0.46422(2) 0.2500 0.95581(2) 0.01642(7) Uani 1 2 d S T P A .
Ho1 Ho 0.61175(2) 0.15641(2) 0.96607(2) 0.01586(6) Uani 1 1 d . . . . .
Cl1 Cl 0.70644(7) 0.2500 1.02052(14) 0.0213(3) Uani 1 2 d S T P . .
Cl2 Cl 0.48878(5) 0.10985(5) 0.99257(10) 0.0232(2) Uani 1 1 d . . . . .
Cl3 Cl 0.55617(6) 0.2500 1.16703(12) 0.0168(2) Uani 1 2 d S T P . .
O1 O 0.56368(18) 0.2500 0.8892(4) 0.0153(7) Uani 1 2 d S T P . .
C1 C 0.6102(2) 0.0509(3) 0.7928(5) 0.0368(12) Uani 1 1 d . . . . .
H1A H 0.5725 0.0192 0.7738 0.044 Uiso 1 1 calc R U . . .
C2 C 0.6258(3) 0.1144(3) 0.7260(5) 0.0405(14) Uani 1 1 d . . . . .
H2A H 0.6010 0.1338 0.6511 0.049 Uiso 1 1 calc R U . . .
C3 C 0.6871(3) 0.1383(3) 0.7648(4) 0.0316(11) Uani 1 1 d . . . . .
H3A H 0.7125 0.1768 0.7213 0.038 Uiso 1 1 calc R U . . .
C4 C 0.7126(2) 0.0880(2) 0.8530(4) 0.0206(8) Uani 1 1 d . . . . .
C5 C 0.7713(2) 0.0840(3) 0.9226(5) 0.0272(9) Uani 1 1 d . . . . .
H5A H 0.8035 0.1198 0.9128 0.033 Uiso 1 1 calc R U . . .
C6 C 0.7811(2) 0.0269(3) 1.0053(5) 0.0358(12) Uani 1 1 d . . . . .
H6A H 0.8205 0.0237 1.0522 0.043 Uiso 1 1 calc R U . . .
C7 C 0.7339(3) -0.0261(3) 1.0210(5) 0.0370(12) Uani 1 1 d . . . . .
H7A H 0.7419 -0.0644 1.0788 0.044 Uiso 1 1 calc R U . . .
C8 C 0.6773(3) -0.0241(2) 0.9561(5) 0.0329(11) Uani 1 1 d . . . . .
H8A H 0.6462 -0.0607 0.9679 0.039 Uiso 1 1 calc R U . . .
C9 C 0.6647(2) 0.0326(2) 0.8705(4) 0.0235(8) Uani 1 1 d . . . . .
C10 C 0.3416(4) 0.2500 0.8701(8) 0.075(4) Uani 1 2 d S T P . .
H10A H 0.3025 0.2500 0.9270 0.090 Uiso 1 2 calc R U P . .
C11 C 0.3690(3) 0.1909(4) 0.8195(6) 0.0539(19) Uani 1 1 d . . . . .
H11A H 0.3525 0.1413 0.8317 0.065 Uiso 1 1 calc R U . . .
C12 C 0.4147(2) 0.2118(2) 0.7247(4) 0.0266(9) Uani 1 1 d . . . . .
C13 C 0.4568(4) 0.1754(4) 0.6357(7) 0.071(3) Uani 1 1 d . . . . .
H13A H 0.4589 0.1248 0.6330 0.085 Uiso 1 1 calc R U . . .
C14 C 0.4940(4) 0.2171(4) 0.5542(8) 0.069(2) Uiso 1 1 d . . . . .
H14A H 0.5214 0.1935 0.4943 0.083 Uiso 1 1 calc R U . . .
C15 C 0.4084(6) 0.1893(5) 1.2523(9) 0.035(2) Uani 0.5 1 d . . P A 1
C15A C 0.3561(5) 0.2018(6) 1.1802(9) 0.031(2) Uani 0.5 1 d . . P A 2
C16 C 0.3562(5) 0.2058(5) 1.3361(10) 0.087(3) Uiso 1 1 d . . . . .
C17 C 0.5998(3) 0.0355(2) 1.2126(4) 0.0291(10) Uani 1 1 d . . . . .
H17A H 0.6286 -0.0056 1.2294 0.035 Uiso 1 1 calc R U . . .
H17B H 0.5661 0.0206 1.1504 0.035 Uiso 1 1 calc R U . . .
C18 C 0.5694(5) 0.0605(4) 1.3354(7) 0.078(3) Uani 1 1 d . . . . .
H18A H 0.5656 0.0222 1.4005 0.093 Uiso 1 1 calc R U . . .
H18B H 0.5269 0.0836 1.3215 0.093 Uiso 1 1 calc R U . . .
C19 C 0.6344(4) 0.1258(5) 1.3747(9) 0.078(2) Uiso 1 1 d . . . . .
H19A H 0.6171 0.1749 1.3793 0.093 Uiso 1 1 calc R U . . .
H19B H 0.6557 0.1138 1.4575 0.093 Uiso 1 1 calc R U . . .
C20 C 0.6835(3) 0.1168(3) 1.2555(5) 0.0434(14) Uani 1 1 d . . . . .
H20A H 0.7048 0.1623 1.2319 0.052 Uiso 1 1 calc R U . . .
H20B H 0.7167 0.0797 1.2716 0.052 Uiso 1 1 calc R U . . .
O3 O 0.63654(15) 0.09485(15) 1.1617(3) 0.0235(6) Uani 1 1 d . . . . .
O2 O 0.3989(2) 0.2500 1.1439(5) 0.0376(13) Uani 1 2 d S T P . .

loop_
_atom_site_aniso_label
_atom_site_aniso_U_11
_atom_site_aniso_U_22
_atom_site_aniso_U_33
_atom_site_aniso_U_23
_atom_site_aniso_U_13
_atom_site_aniso_U_12
Ho2 0.01256(12) 0.02243(13) 0.01428(12) 0.000 -0.00070(8) 0.000
Ho1 0.01620(10) 0.01374(9) 0.01765(10) -0.00155(6) -0.00144(6) 0.00143(6)
Cl1 0.0157(6) 0.0195(6) 0.0287(7) 0.000 -0.0008(5) 0.000
Cl2 0.0240(5) 0.0194(4) 0.0263(5) -0.0012(4) -0.0006(4) -0.0078(4)
Cl3 0.0185(6) 0.0175(6) 0.0143(6) 0.000 -0.0010(5) 0.000
O1 0.0140(17) 0.0166(18) 0.0153(18) 0.000 0.0010(14) 0.000
C1 0.024(2) 0.045(3) 0.042(3) -0.027(2) -0.007(2) 0.009(2)
C2 0.043(3) 0.059(3) 0.020(2) -0.015(2) -0.011(2) 0.033(3)
C3 0.045(3) 0.030(2) 0.020(2) 0.0060(18) 0.0123(19) 0.018(2)
C4 0.0202(18) 0.0213(19) 0.0202(19) -0.0025(15) 0.0039(15) 0.0045(15)
C5 0.0189(19) 0.035(2) 0.028(2) -0.0118(19) 0.0038(17) 0.0020(17)
C6 0.030(2) 0.054(3) 0.024(2) -0.011(2) -0.0069(19) 0.024(2)
C7 0.053(3) 0.033(3) 0.026(2) 0.0040(19) 0.008(2) 0.024(2)
C8 0.043(3) 0.016(2) 0.040(3) -0.0029(18) 0.016(2) 0.0042(19)
C9 0.0219(19) 0.022(2) 0.027(2) -0.0098(17) 0.0018(16) 0.0040(16)
C10 0.021(4) 0.183(14) 0.022(4) 0.000 -0.007(3) 0.000
C11 0.046(3) 0.078(5) 0.037(3) 0.029(3) -0.029(3) -0.043(3)
C12 0.029(2) 0.026(2) 0.025(2) -0.0036(17) -0.0161(18) 0.0007(17)
C13 0.077(5) 0.064(4) 0.072(5) -0.043(4) -0.062(4) 0.041(4)
C15 0.052(6) 0.032(5) 0.019(4) 0.007(4) 0.009(4) 0.016(5)
C15A 0.028(4) 0.038(5) 0.028(5) -0.004(4) 0.007(4) -0.009(4)
C17 0.043(3) 0.020(2) 0.024(2) 0.0061(17) -0.0033(19) -0.0033(19)
C18 0.128(7) 0.069(5) 0.037(3) 0.015(3) 0.027(4) 0.049(5)
C20 0.046(3) 0.059(4) 0.025(2) 0.017(2) -0.016(2) -0.026(3)
O3 0.0273(15) 0.0172(13) 0.0261(15) 0.0008(12) -0.0062(12) 0.0008(12)
O2 0.019(2) 0.075(4) 0.019(2) 0.000 0.0022(17) 0.000

loop_
_atom_type_symbol
_atom_type_description
_atom_type_scat_dispersion_real
_atom_type_scat_dispersion_imag
_atom_type_scat_source
C C 0.0033 0.0016 'International Tables Vol C Tables 4.2.6.8 and 6.1.1.4'
H H 0.0000 0.0000 'International Tables Vol C Tables 4.2.6.8 and 6.1.1.4'
O O 0.0106 0.0060 'International Tables Vol C Tables 4.2.6.8 and 6.1.1.4'
Cl Cl 0.1484 0.1585 'International Tables Vol C Tables 4.2.6.8 and 6.1.1.4'
Ho Ho -0.2175 4.6783 'International Tables Vol C Tables 4.2.6.8 and 6.1.1.4'

loop_
_geom_angle_atom_site_label_1
_geom_angle_atom_site_label_2
_geom_angle_atom_site_label_3
_geom_angle
_geom_angle_site_symmetry_1
_geom_angle_site_symmetry_3
Ho2 Cnt1 Ho1 128.4 . .
Cl1 Cnt1 Ho1 102.3 . .
Cl2 Cnt1 Ho1 106.5 . .
Cl3 Cnt1 Ho1 177.4 . .
O1 Cnt1 Ho1 112.6 . .
O3 Cnt1 Ho1 104.2 . .
O1 Ho2 O2 143.24(15) . .
O1 Ho2 C11 122.11(19) . 7_565
O2 Ho2 C11 90.91(18) . 7_565
O1 Ho2 C11 122.11(19) . .
O2 Ho2 C11 90.91(18) . .
C11 Ho2 C11 49.1(3) 7_565 .
O1 Ho2 C10 142.1(2) . .
O2 Ho2 C10 74.6(2) . .
C11 Ho2 C10 29.23(19) 7_565 .
C11 Ho2 C10 29.23(19) . .
O1 Ho2 C12 94.40(14) . .
O2 Ho2 C12 120.91(15) . .
C11 Ho2 C12 50.22(15) 7_565 .
C11 Ho2 C12 30.64(17) . .
C10 Ho2 C12 49.4(2) . .
O1 Ho2 C12 94.41(14) . 7_565
O2 Ho2 C12 120.91(15) . 7_565
C11 Ho2 C12 30.64(17) 7_565 7_565
C11 Ho2 C12 50.22(15) . 7_565
C10 Ho2 C12 49.4(2) . 7_565
C12 Ho2 C12 30.77(19) . 7_565
O1 Ho2 Cl2 82.35(3) . .
O2 Ho2 Cl2 89.48(4) . .
C11 Ho2 Cl2 128.14(16) 7_565 .
C11 Ho2 Cl2 79.01(16) . .
C10 Ho2 Cl2 102.93(3) . .
C12 Ho2 Cl2 86.45(10) . .
C12 Ho2 Cl2 117.00(10) 7_565 .
O1 Ho2 Cl2 82.35(3) . 7_565
O2 Ho2 Cl2 89.48(4) . 7_565
C11 Ho2 Cl2 79.01(16) 7_565 7_565
C11 Ho2 Cl2 128.14(16) . 7_565
C10 Ho2 Cl2 102.93(3) . 7_565
C12 Ho2 Cl2 117.00(10) . 7_565
C12 Ho2 Cl2 86.46(10) 7_565 7_565
Cl2 Ho2 Cl2 152.85(4) . 7_565
O1 Ho2 Cl3 67.61(10) . .
O2 Ho2 Cl3 75.63(12) . .
C11 Ho2 Cl3 152.23(13) 7_565 .
C11 Ho2 Cl3 152.23(13) . .
C10 Ho2 Cl3 150.27(19) . .
C12 Ho2 Cl3 156.62(10) . .
C12 Ho2 Cl3 156.63(10) 7_565 .
Cl2 Ho2 Cl3 76.74(2) . .
Cl2 Ho2 Cl3 76.73(2) 7_565 .
O1 Ho2 Ho1 35.75(5) . .
O2 Ho2 Ho1 117.90(9) . .
C11 Ho2 Ho1 149.70(13) 7_565 .
C11 Ho2 Ho1 116.66(18) . .
C10 Ho2 Ho1 145.84(9) . .
C12 Ho2 Ho1 102.86(10) . .
C12 Ho2 Ho1 119.16(10) 7_565 .
Cl2 Ho2 Ho1 49.34(2) . .
Cl2 Ho2 Ho1 108.54(2) 7_565 .
Cl3 Ho2 Ho1 53.80(2) . .
O1 Ho2 Ho1 35.75(5) . 7_565
O2 Ho2 Ho1 117.91(9) . 7_565
C11 Ho2 Ho1 116.66(19) 7_565 7_565
C11 Ho2 Ho1 149.70(13) . 7_565
C10 Ho2 Ho1 145.84(9) . 7_565
C12 Ho2 Ho1 119.16(11) . 7_565
C12 Ho2 Ho1 102.86(10) 7_565 7_565
Cl2 Ho2 Ho1 108.54(2) . 7_565
Cl2 Ho2 Ho1 49.34(2) 7_565 7_565
Cl3 Ho2 Ho1 53.80(2) . 7_565
Ho1 Ho2 Ho1 59.828(8) . 7_565
O1 Ho1 O3 143.25(12) . .
O1 Ho1 C3 94.84(14) . .
O3 Ho1 C3 119.01(13) . .
O1 Ho1 C2 86.89(15) . .
O3 Ho1 C2 129.44(14) . .
C3 Ho1 C2 30.95(17) . .
O1 Ho1 C1 110.30(15) . .
O3 Ho1 C1 102.43(15) . .
C3 Ho1 C1 51.46(17) . .
C2 Ho1 C1 30.94(19) . .
O1 Ho1 Cl1 83.23(8) . .
O3 Ho1 Cl1 88.92(8) . .
C3 Ho1 Cl1 79.62(13) . .
C2 Ho1 Cl1 108.31(15) . .
C1 Ho1 Cl1 129.27(12) . .
O1 Ho1 Cl2 82.42(9) . .
O3 Ho1 Cl2 87.66(8) . .
C3 Ho1 Cl2 126.64(13) . .
C2 Ho1 Cl2 95.95(14) . .
C1 Ho1 Cl2 79.51(11) . .
Cl1 Ho1 Cl2 150.98(4) . .
O1 Ho1 C4 125.17(13) . .
O3 Ho1 C4 88.47(12) . .
C3 Ho1 C4 30.71(13) . .
C2 Ho1 C4 50.48(14) . .
C1 Ho1 C4 50.84(13) . .
Cl1 Ho1 C4 80.83(9) . .
Cl2 Ho1 C4 127.84(9) . .
O1 Ho1 C9 137.14(13) . .
O3 Ho1 C9 79.19(12) . .
C3 Ho1 C9 50.86(14) . .
C2 Ho1 C9 50.32(15) . .
C1 Ho1 C9 30.45(14) . .
Cl1 Ho1 C9 109.69(9) . .
Cl2 Ho1 C9 97.93(9) . .
C4 Ho1 C9 30.66(13) . .
O1 Ho1 Cl3 66.45(10) . .
O3 Ho1 Cl3 76.82(8) . .
C3 Ho1 Cl3 150.14(12) . .
C2 Ho1 Cl3 152.74(11) . .
C1 Ho1 Cl3 155.31(11) . .
Cl1 Ho1 Cl3 75.36(4) . .
Cl2 Ho1 Cl3 75.80(3) . .
C4 Ho1 Cl3 152.07(9) . .
C9 Ho1 Cl3 155.40(10) . .
O1 Ho1 Ho1 35.96(8) . 7_565
O3 Ho1 Ho1 118.90(7) . 7_565
C3 Ho1 Ho1 97.43(11) . 7_565
C2 Ho1 Ho1 107.47(14) . 7_565
C1 Ho1 Ho1 137.76(14) . 7_565
Cl1 Ho1 Ho1 49.246(19) . 7_565
Cl2 Ho1 Ho1 108.86(2) . 7_565
C4 Ho1 Ho1 118.24(9) . 7_565
C9 Ho1 Ho1 147.55(10) . 7_565
Cl3 Ho1 Ho1 53.582(15) . 7_565
O1 Ho1 Ho2 35.75(9) . .
O3 Ho1 Ho2 116.90(8) . .
C3 Ho1 Ho2 123.65(10) . .
C2 Ho1 Ho2 102.54(10) . .
C1 Ho1 Ho2 109.80(10) . .
Cl1 Ho1 Ho2 108.14(2) . .
Cl2 Ho1 Ho2 49.41(2) . .
C4 Ho1 Ho2 152.63(9) . .
C9 Ho1 Ho2 138.99(9) . .
Cl3 Ho1 Ho2 52.31(2) . .
Ho1 Ho1 Ho2 60.086(4) 7_565 .
Ho1 Cl1 Ho1 81.51(4) 7_565 .
Ho1 Cl2 Ho2 81.25(3) . .
Ho2 Cl3 Ho1 73.88(3) . 7_565
Ho2 Cl3 Ho1 73.88(3) . .
Ho1 Cl3 Ho1 72.84(3) 7_565 .
Ho2 O1 Ho1 108.50(12) . 7_565
Ho2 O1 Ho1 108.50(12) . .
Ho1 O1 Ho1 108.08(16) 7_565 .
C2 C1 C9 107.4(4) . .
C2 C1 Ho1 72.8(3) . .
C9 C1 Ho1 77.8(3) . .
C3 C2 C1 109.6(4) . .
C3 C2 Ho1 74.5(3) . .
C1 C2 Ho1 76.3(3) . .
C2 C3 C4 107.9(5) . .
C2 C3 Ho1 74.6(3) . .
C4 C3 Ho1 78.1(2) . .
C5 C4 C3 133.2(5) . .
C5 C4 C9 119.1(4) . .
C3 C4 C9 107.7(4) . .
C5 C4 Ho1 117.6(3) . .
C3 C4 Ho1 71.2(2) . .
C9 C4 Ho1 76.1(2) . .
C6 C5 C4 118.8(4) . .
C5 C6 C7 121.1(4) . .
C8 C7 C6 121.7(5) . .
C7 C8 C9 119.7(5) . .
C8 C9 C1 133.1(5) . .
C8 C9 C4 119.6(4) . .
C1 C9 C4 107.3(4) . .
C8 C9 Ho1 119.0(3) . .
C1 C9 Ho1 71.7(2) . .
C4 C9 Ho1 73.3(2) . .
C11 C10 C11 110.3(8) 7_565 .
C11 C10 Ho2 74.5(4) 7_565 .
C11 C10 Ho2 74.5(4) . .
C10 C11 C12 108.8(6) . .
C10 C11 Ho2 76.2(4) . .
C12 C11 Ho2 76.2(3) . .
C11 C12 C12 106.0(4) . 7_565
C11 C12 C13 135.7(6) . .
C12 C12 C13 118.3(4) 7_565 .
C11 C12 Ho2 73.2(3) . .
C12 C12 Ho2 74.62(9) 7_565 .
C13 C12 Ho2 117.7(3) . .
C14 C13 C12 117.4(7) . .
C14 C14 C13 124.4(5) 7_565 .
C16 C15 O2 100.4(7) . .
O2 C15A C16 104.6(8) . .
O2 C15A C15A 46.8(5) . 7_565
C16 C15A C15A 87.3(5) . 7_565
C15 C16 C16 102.6(6) . 7_565
C15A C16 C16 92.7(5) . 7_565
O3 C17 C18 106.8(5) . .
C17 C18 C19 95.1(6) . .
C20 C19 C18 102.6(6) . .
O3 C20 C19 97.1(5) . .
C20 O3 C17 109.2(3) . .
C20 O3 Ho1 125.6(3) . .
C17 O3 Ho1 124.7(3) . .
C15A O2 C15A 86.5(9) 7_565 .
C15 O2 C15 89.9(8) . 7_565
C15A O2 Ho2 128.0(5) 7_565 .
C15A O2 Ho2 128.0(5) . .
C15 O2 Ho2 120.3(4) . .
C15 O2 Ho2 120.3(4) 7_565 .

loop_
_geom_bond_atom_site_label_1
_geom_bond_atom_site_label_2
_geom_bond_distance
_geom_bond_site_symmetry_2
Ho1 Cnt1 2.390 .
Ho2 O1 2.168(4) .
Ho2 O2 2.371(5) .
Ho2 C11 2.664(5) 7_565
Ho2 C11 2.664(5) .
Ho2 C10 2.685(8) .
Ho2 C12 2.702(4) .
Ho2 C12 2.702(4) 7_565
Ho2 Cl2 2.7037(11) .
Ho2 Cl2 2.7037(11) 7_565
Ho2 Cl3 2.8988(13) .
Ho2 Ho1 3.5190(3) .
Ho2 Ho1 3.5190(3) 7_565
Ho1 O1 2.168(2) .
Ho1 O3 2.389(3) .
Ho1 C3 2.625(4) .
Ho1 C2 2.626(5) .
Ho1 C1 2.672(5) .
Ho1 Cl1 2.6884(11) .
Ho1 Cl2 2.7007(10) .
Ho1 C4 2.713(4) .
Ho1 C9 2.750(4) .
Ho1 Cl3 2.9560(10) .
Ho1 Ho1 3.5098(4) 7_565
Cl1 Ho1 2.6883(10) 7_565
Cl3 Ho1 2.9560(10) 7_565
O1 Ho1 2.168(2) 7_565
C1 C2 1.414(9) .
C1 C9 1.426(6) .
C2 C3 1.401(8) .
C3 C4 1.416(6) .
C4 C5 1.413(6) .
C4 C9 1.445(6) .
C5 C6 1.386(8) .
C6 C7 1.403(8) .
C7 C8 1.349(8) .
C8 C9 1.409(7) .
C10 C11 1.350(9) 7_565
C10 C11 1.350(9) .
C11 C12 1.418(8) .
C12 C12 1.434(9) 7_565
C12 C13 1.439(9) .
C13 C14 1.384(12) .
C14 C14 1.234(17) 7_565
C15 C16 1.419(14) .
C15 O2 1.611(10) .
C15A O2 1.320(10) .
C15A C16 1.618(14) .
C15A C15A 1.81(2) 7_565
C16 C16 1.66(2) 7_565
C17 O3 1.447(5) .
C17 C18 1.494(8) .
C18 C19 1.862(13) .
C19 C20 1.607(11) .
C20 O3 1.435(6) .
O2 C15A 1.320(10) 7_565
O2 C15 1.611(10) 7_565
